data_7037462
loop_
_publ_author_name
'Bansal, Deepak'
'Gupta, Rajeev'

_publ_section_title
;
 Chemosensors containing appended benzothiazole group(s): selective
 binding of Cu(2+) and Zn(2+) ions by two related receptors.
;
_journal_issue 2
_journal_name_full 'Dalton transactions (Cambridge, England : 2003)'
_journal_page_first 502
_journal_page_last 507
_journal_paper_doi 10.1039/c5dt03669k
_journal_volume 45
_journal_year 2015
_chemical_formula_moiety 'C26 H20 Cl N6 O7 S2 Zn, Cl O4, H2 O'
_chemical_formula_sum 'C26 H22 Cl2 N6 O12 S2 Zn'
_chemical_formula_weight 810.88
_space_group_crystal_system monoclinic
_space_group_IT_number 14
_space_group_name_Hall '-P 2ybc'
_space_group_name_H-M_alt 'P 1 21/c 1'
_symmetry_space_group_name_Hall '-P 2ybc'
_symmetry_space_group_name_H-M 'P 1 21/c 1'
_atom_sites_solution_hydrogens mixed
_audit_creation_date 2015-11-19
_audit_creation_method
;
Olex2 1.2-dev
(compiled 2015.11.10 svn.r3248 for OlexSys, GUI svn.r3563)
;
_audit_update_record
;
2015-11-21 deposited with the CCDC.
2015-11-24 downloaded from the CCDC.
;
_cell_angle_alpha 90
_cell_angle_beta 113.505(16)
_cell_angle_gamma 90
_cell_formula_units_Z 2
_cell_length_a 12.145(5)
_cell_length_b 7.935(5)
_cell_length_c 19.780(5)
_cell_measurement_temperature 298(2)
_cell_volume 1748.0(14)
_computing_molecular_graphics 'Olex2 (Dolomanov et al., 2009)'
_computing_publication_material 'Olex2 (Dolomanov et al., 2009)'
_computing_structure_refinement 'ShelXL (Sheldrick, 2015)'
_computing_structure_solution 'ShelXT (Sheldrick, 2015)'
_diffrn_ambient_temperature 298.15
_diffrn_measured_fraction_theta_full 0.998
_diffrn_measured_fraction_theta_max 0.998
_diffrn_measurement_device_type 'Xcalibur, Ruby, Gemini'
_diffrn_measurement_method '\w scans'
_diffrn_radiation_type MoK\a
_diffrn_radiation_wavelength 0.71073
_diffrn_reflns_av_R_equivalents 0.0912
_diffrn_reflns_av_unetI/netI 0.0853
_diffrn_reflns_laue_measured_fraction_full 0.998
_diffrn_reflns_laue_measured_fraction_max 0.998
_diffrn_reflns_limit_h_max 14
_diffrn_reflns_limit_h_min -14
_diffrn_reflns_limit_k_max 9
_diffrn_reflns_limit_k_min -9
_diffrn_reflns_limit_l_max 23
_diffrn_reflns_limit_l_min -23
_diffrn_reflns_number 16089
_diffrn_reflns_point_group_measured_fraction_full 0.998
_diffrn_reflns_point_group_measured_fraction_max 0.998
_diffrn_reflns_theta_full 24.996
_diffrn_reflns_theta_max 24.996
_diffrn_reflns_theta_min 3.092
_exptl_absorpt_coefficient_mu 1.041
_exptl_absorpt_correction_T_max 0.864
_exptl_absorpt_correction_T_min 0.819
_exptl_absorpt_correction_type multi-scan
_exptl_absorpt_process_details sadabs
_exptl_crystal_colour 'pale yellow'
_exptl_crystal_density_diffrn 1.541
_exptl_crystal_description cube
_exptl_crystal_F_000 824
_exptl_crystal_size_max 0.22
_exptl_crystal_size_mid 0.16
_exptl_crystal_size_min 0.14
_refine_diff_density_max 0.551
_refine_diff_density_min -0.691
_refine_diff_density_rms 0.128
_refine_ls_extinction_method none
_refine_ls_goodness_of_fit_ref 1.156
_refine_ls_hydrogen_treatment constr
_refine_ls_matrix_type full
_refine_ls_number_parameters 265
_refine_ls_number_reflns 3081
_refine_ls_number_restraints 202
_refine_ls_restrained_S_all 1.166
_refine_ls_R_factor_all 0.1610
_refine_ls_R_factor_gt 0.1232
_refine_ls_shift/su_max 0.002
_refine_ls_shift/su_mean 0.000
_refine_ls_structure_factor_coef Fsqd
_refine_ls_weighting_details 'w=1/[\s^2^(Fo^2^)+(0.1249P)^2^+15.6474P] where P=(Fo^2^+2Fc^2^)/3'
_refine_ls_weighting_scheme calc
_refine_ls_wR_factor_gt 0.3315
_refine_ls_wR_factor_ref 0.3509
_reflns_Friedel_coverage 0.000
_reflns_number_gt 2089
_reflns_number_total 3081
_reflns_threshold_expression 'I > 2\s(I)'
_cod_data_source_file c5dt03669k2.cif
_cod_data_source_block znl-4
_cod_depositor_comments 'Adding full bibliography for 7037460--7037462.cif.'
_cod_database_code 7037462
_shelx_space_group_comment
;
The symmetry employed for this shelxl refinement is uniquely defined
by the following loop, which should always be used as a source of
symmetry information in preference to the above space-group names.
They are only intended as comments.
;
_shelx_estimated_absorpt_t_max 0.868
_shelx_estimated_absorpt_t_min 0.803
_exptl_absorpt_special_details
;
CrysAlisPro, Agilent Technologies,
Version 1.171.36.32 (release 02-08-2013 CrysAlis171 .NET)
(compiled Aug  2 2013,16:46:58)
Empirical absorption correction using spherical harmonics,
 implemented in SCALE3 ABSPACK scaling algorithm.
;
_olex2_refinement_description
;
1. Fixed Uiso
 At 1.2 times of:
  All C(H) groups, All N(H) groups
 At 1.5 times of:
  All O(H,H) groups
2. Restrained distances
 O1_3-O1_3
 O1_4-O1_4
 0.84 with sigma of 0.01
 O1_3-O1_3
 O1_4-O1_4
 0.84 with sigma of 0.01
 Cl1_1-O1_1 \\sim Cl1_1-O2_1 \\sim Cl1_1-O3_1 \\sim Cl1_1-O4_1
 Cl1_2-O1_2 \\sim Cl1_2-O2_2 \\sim Cl1_2-O3_2 \\sim Cl1_2-O4_2
 with sigma of 0.02
 O1_1-O3_1 \\sim O2_1-O4_1 \\sim O1_1-O4_1 \\sim O2_1-O3_1 \\sim O1_1-O2_1
\\sim O3_1-O4_1
 O1_2-O3_2 \\sim O2_2-O4_2 \\sim O1_2-O4_2 \\sim O2_2-O3_2 \\sim O1_2-O2_2
\\sim O3_2-O4_2
 with sigma of 0.04
 Cl1_1-O1_1 \\sim Cl1_1-O2_1 \\sim Cl1_1-O3_1 \\sim Cl1_1-O4_1
 Cl1_2-O1_2 \\sim Cl1_2-O2_2 \\sim Cl1_2-O3_2 \\sim Cl1_2-O4_2
 with sigma of 0.02
 O1_1-O3_1 \\sim O2_1-O4_1 \\sim O1_1-O4_1 \\sim O2_1-O3_1 \\sim O1_1-O2_1
\\sim O3_1-O4_1
 O1_2-O3_2 \\sim O2_2-O4_2 \\sim O1_2-O4_2 \\sim O2_2-O3_2 \\sim O1_2-O2_2
\\sim O3_2-O4_2
 with sigma of 0.04
3. Uiso/Uaniso restraints and constraints
Cl1_1 \\sim O1_1 \\sim O2_1 \\sim O3_1 \\sim O4_1 \\sim Cl1_2 \\sim O1_2 \\sim
O2_2 \\sim O3_2 \\sim O4_2: within 2A with sigma of 0.04 and sigma for terminal
atoms of 0.08
Cl1_1 \\sim O1_1 \\sim O2_1 \\sim O3_1 \\sim O4_1 \\sim Cl1_2 \\sim O1_2 \\sim
O2_2 \\sim O3_2 \\sim O4_2: within 2A with sigma of 0.04 and sigma for terminal
atoms of 0.08
Uanis(O4_2) = Uanis(O1_3)
Uanis(O1_1) = Uanis(O1_4)
4. Rigid body (RIGU) restrains
 Cl1_1, O1_1, O2_1, O3_1, O4_1
 Cl1_2, O1_2, O2_2, O3_2, O4_2
 with sigma for 1-2 distances of 0.004 and sigma for 1-3 distances of 0.004
 Cl1_1, O1_1, O2_1, O3_1, O4_1
 Cl1_2, O1_2, O2_2, O3_2, O4_2
 with sigma for 1-2 distances of 0.004 and sigma for 1-3 distances of 0.004
5. Others
 Fixed Sof: Cl1(0.5) O1(0.5) O2(0.5) O3(0.5) O4(0.5) Cl1(0.5) O1(0.5) O2(0.5)
 O3(0.5) O4(0.5) O1(0.5) H1A(0.5) H1B(0.5) O1(0.5) H1A(0.5) H1B(0.5)
6.a Riding coordinates:
 O1(H1A,H1B), O1(H1A,H1B)
6.b Aromatic/amide H refined with riding coordinates:
 C1(H1), C2(H2), C3(H3), C4(H4), C9(H9), C10(H10), C11(H11), C12(H12), N3(H3A)
;
_shelx_shelxl_version_number 2014/7
_olex2_submission_special_instructions 'No special instructions were received'

loop_
_space_group_symop_operation_xyz
'x, y, z'
'-x, y+1/2, -z+1/2'
'-x, -y, -z'
'x, -y-1/2, z-1/2'

loop_
_atom_site_label
_atom_site_type_symbol
_atom_site_fract_x
_atom_site_fract_y
_atom_site_fract_z
_atom_site_U_iso_or_equiv
_atom_site_adp_type
_atom_site_occupancy
_atom_site_site_symmetry_order
_atom_site_calc_flag
_atom_site_refinement_flags_posn
_atom_site_refinement_flags_adp
_atom_site_refinement_flags_occupancy
_atom_site_disorder_assembly
_atom_site_disorder_group
C1 C -0.1372(11) -0.1522(16) 0.3473(8) 0.066(3) Uani 1 1 d . . . . .
H1 H -0.2013 -0.1644 0.3613 0.079 Uiso 1 1 calc R . . . .
C2 C -0.1508(13) -0.2110(19) 0.2785(8) 0.076(4) Uani 1 1 d . . . . .
H2 H -0.2209 -0.2645 0.2475 0.092 Uiso 1 1 calc R . . . .
C3 C -0.0544(13) -0.1865(17) 0.2576(7) 0.067(3) Uani 1 1 d . . . . .
H3 H -0.0607 -0.2203 0.2112 0.080 Uiso 1 1 calc R . . . .
C4 C 0.0517(11) -0.1108(15) 0.3069(6) 0.055(3) Uani 1 1 d . . . . .
H4 H 0.1175 -0.0963 0.2946 0.066 Uiso 1 1 calc R . . . .
C5 C 0.0548(9) -0.0584(13) 0.3746(6) 0.047(3) Uani 1 1 d . . . . .
C6 C 0.1615(10) 0.0276(12) 0.4311(6) 0.044(2) Uani 1 1 d . . . . .
C7 C 0.3463(9) 0.1377(13) 0.4574(6) 0.046(3) Uani 1 1 d . . . . .
C8 C 0.5188(10) 0.2798(15) 0.5540(7) 0.055(3) Uani 1 1 d . . . . .
C9 C 0.6047(12) 0.3659(19) 0.6133(8) 0.076(4) Uani 1 1 d . . . . .
H9 H 0.5915 0.3908 0.6554 0.091 Uiso 1 1 calc R . . . .
C10 C 0.7085(12) 0.4120(19) 0.6072(9) 0.076(4) Uani 1 1 d . . . . .
H10 H 0.7706 0.4605 0.6471 0.091 Uiso 1 1 calc R . . . .
C11 C 0.7211(11) 0.3862(15) 0.5414(9) 0.069(4) Uani 1 1 d . . . . .
H11 H 0.7918 0.4224 0.5383 0.083 Uiso 1 1 calc R . . . .
C12 C 0.6382(11) 0.3125(15) 0.4819(8) 0.064(3) Uani 1 1 d . . . . .
H12 H 0.6490 0.2991 0.4383 0.076 Uiso 1 1 calc R . . . .
C13 C 0.5340(10) 0.2569(15) 0.4895(7) 0.056(3) Uani 1 1 d . . . . .
N1 N -0.0376(8) -0.0792(11) 0.3945(5) 0.050(2) Uani 1 1 d . . . . .
N2 N 0.2478(8) 0.0661(12) 0.4078(5) 0.048(2) Uani 1 1 d . . . . .
N3 N 0.4363(8) 0.1751(12) 0.4365(5) 0.053(2) Uani 1 1 d . . . . .
H3A H 0.4336 0.1501 0.3935 0.064 Uiso 1 1 calc R . . . .
O1 O 0.1623(7) 0.0541(10) 0.4937(4) 0.057(2) Uani 1 1 d . . . . .
S1 S 0.3788(3) 0.2009(4) 0.54701(17) 0.0533(8) Uani 1 1 d . . . . .
Zn1 Zn 0.0000 0.0000 0.5000 0.0547(7) Uani 1 2 d S T P . .
Cl1_1 Cl 0.4406(7) 0.4841(10) 0.7525(4) 0.0790(19) Uani 0.5 1 d D U . A 1
O1_1 O 0.460(3) 0.352(3) 0.7977(16) 0.110(6) Uani 0.5 1 d D U . A 1
O2_1 O 0.5427(17) 0.557(3) 0.7642(14) 0.130(7) Uani 0.5 1 d D U . A 1
O3_1 O 0.3930(19) 0.430(3) 0.6840(9) 0.105(6) Uani 0.5 1 d D U . A 1
O4_1 O 0.3655(19) 0.576(3) 0.7673(14) 0.134(7) Uani 0.5 1 d D U . A 1
Cl1_2 Cl -0.0839(7) 0.3702(8) 0.4107(5) 0.079(2) Uani 0.5 1 d D U . B 1
O1_2 O -0.130(2) 0.513(2) 0.4185(14) 0.116(6) Uani 0.5 1 d D U . B 1
O2_2 O 0.0072(19) 0.393(3) 0.3924(15) 0.137(7) Uani 0.5 1 d D U . B 1
O3_2 O -0.168(2) 0.293(3) 0.3561(12) 0.141(7) Uani 0.5 1 d D U . B 1
O4_2 O -0.049(3) 0.278(3) 0.4703(12) 0.093(6) Uani 0.5 1 d D U . B 1
O1_3 O -0.083(3) 0.236(3) 0.4542(15) 0.093(6) Uani 0.5 1 d D . . B 2
H1A_3 H -0.0898 0.2611 0.4109 0.140 Uiso 0.5 1 d R . . B 2
H1B_3 H -0.1230 0.3054 0.4680 0.140 Uiso 0.5 1 d R . . B 2
O1_4 O 0.423(3) 0.383(4) 0.8023(18) 0.110(6) Uani 0.5 1 d D . . C 2
H1A_4 H 0.4043 0.2931 0.7769 0.165 Uiso 0.5 1 d R . . C 2
H1B_4 H 0.4904 0.4183 0.8051 0.165 Uiso 0.5 1 d R . . C 2

loop_
_atom_site_aniso_label
_atom_site_aniso_U_11
_atom_site_aniso_U_22
_atom_site_aniso_U_33
_atom_site_aniso_U_23
_atom_site_aniso_U_13
_atom_site_aniso_U_12
C1 0.049(7) 0.070(8) 0.074(9) -0.008(7) 0.020(7) -0.017(6)
O2_2 0.147(11) 0.141(16) 0.156(16) 0.020(12) 0.093(11) -0.001(10)
Cl1_2 0.103(5) 0.054(4) 0.099(5) 0.027(3) 0.060(4) 0.010(3)
Cl1_1 0.096(5) 0.087(5) 0.058(4) -0.011(3) 0.035(4) -0.021(4)
O4_2 0.129(14) 0.046(11) 0.115(9) 0.010(8) 0.061(8) 0.003(9)
O1_1 0.124(16) 0.137(9) 0.084(8) -0.005(7) 0.058(8) -0.011(8)
O1_2 0.149(14) 0.071(8) 0.148(15) 0.029(8) 0.082(12) 0.017(8)
O2_1 0.123(9) 0.148(15) 0.118(14) -0.005(11) 0.047(9) -0.036(9)
O3_2 0.155(12) 0.100(13) 0.153(11) 0.003(9) 0.046(9) 0.005(9)
O1_4 0.124(16) 0.137(9) 0.084(8) -0.005(7) 0.058(8) -0.011(8)
O1_3 0.129(14) 0.046(11) 0.115(9) 0.010(8) 0.061(8) 0.003(9)
O4_1 0.132(12) 0.150(13) 0.125(15) -0.038(11) 0.055(11) -0.007(10)
O3_1 0.107(12) 0.128(14) 0.076(7) -0.019(7) 0.034(7) 0.001(10)
C2 0.071(9) 0.076(9) 0.068(10) -0.017(8) 0.012(7) -0.019(7)
C3 0.082(9) 0.063(8) 0.053(8) -0.008(6) 0.024(7) -0.005(7)
C4 0.063(7) 0.057(7) 0.052(7) -0.004(6) 0.030(6) 0.000(6)
C5 0.043(6) 0.036(5) 0.059(7) 0.009(5) 0.018(5) -0.001(5)
C6 0.054(6) 0.032(5) 0.049(7) -0.002(5) 0.024(5) -0.007(5)
C7 0.044(6) 0.043(6) 0.054(7) 0.007(5) 0.022(5) 0.006(5)
C8 0.048(6) 0.056(7) 0.067(8) -0.003(6) 0.029(6) -0.001(5)
C9 0.060(8) 0.088(10) 0.072(10) -0.022(8) 0.018(7) -0.010(7)
C10 0.058(8) 0.081(10) 0.080(11) -0.001(8) 0.018(7) -0.009(7)
C11 0.050(7) 0.050(7) 0.102(12) 0.021(7) 0.024(8) -0.010(6)
C12 0.054(7) 0.047(7) 0.100(10) 0.014(7) 0.040(7) -0.001(6)
C13 0.050(6) 0.052(7) 0.062(8) 0.012(6) 0.019(6) 0.004(5)
N1 0.051(5) 0.041(5) 0.055(6) -0.001(4) 0.018(5) -0.011(4)
N2 0.049(5) 0.052(5) 0.050(6) -0.006(4) 0.026(4) -0.002(4)
N3 0.048(5) 0.069(6) 0.050(6) 0.006(5) 0.026(5) -0.005(5)
O1 0.052(4) 0.071(5) 0.050(5) -0.008(4) 0.024(4) -0.012(4)
S1 0.0549(17) 0.0523(17) 0.0586(19) -0.0077(14) 0.0289(15) -0.0089(13)
Zn1 0.0510(11) 0.0714(14) 0.0475(12) -0.0024(10) 0.0258(9) -0.0099(10)

loop_
_atom_type_symbol
_atom_type_description
_atom_type_scat_dispersion_real
_atom_type_scat_dispersion_imag
_atom_type_scat_source
C C 0.0033 0.0016 'International Tables Vol C Tables 4.2.6.8 and 6.1.1.4'
H H 0.0000 0.0000 'International Tables Vol C Tables 4.2.6.8 and 6.1.1.4'
Cl Cl 0.1484 0.1585 'International Tables Vol C Tables 4.2.6.8 and 6.1.1.4'
N N 0.0061 0.0033 'International Tables Vol C Tables 4.2.6.8 and 6.1.1.4'
O O 0.0106 0.0060 'International Tables Vol C Tables 4.2.6.8 and 6.1.1.4'
S S 0.1246 0.1234 'International Tables Vol C Tables 4.2.6.8 and 6.1.1.4'
Zn Zn 0.2839 1.4301 'International Tables Vol C Tables 4.2.6.8 and 6.1.1.4'

loop_
_geom_angle_atom_site_label_1
_geom_angle_atom_site_label_2
_geom_angle_atom_site_label_3
_geom_angle
_geom_angle_site_symmetry_1
_geom_angle_site_symmetry_3
O1_2 Cl1_2 O2_2 111.6(14) . .
C2 C1 H1 118.1 . .
N1 C1 H1 118.1 . .
N1 C1 C2 123.7(12) . .
O2_2 Cl1_2 O4_2 108.6(16) . .
O4_1 Cl1_1 O2_1 114.6(16) . .
O2_1 Cl1_1 O3_1 109.0(14) . .
O3_1 Cl1_1 O1_1 108.9(16) . .
C1 C2 H2 121.4 . .
C1 C2 C3 117.1(12) . .
O1_2 Cl1_2 O4_2 112.6(16) . .
C3 C2 H2 121.4 . .
H1A_3 O1_3 H1B_3 109.5 . .
H1A_4 O1_4 H1B_4 109.5 . .
C2 C3 H3 120.0 . .
C2 C3 C4 119.9(12) . .
O4_1 Cl1_1 O3_1 110.9(14) . .
C4 C3 H3 120.1 . .
O4_1 Cl1_1 O1_1 104.2(15) . .
O2_1 Cl1_1 O1_1 109.0(16) . .
C3 C4 H4 121.2 . .
C5 C4 C3 117.5(11) . .
C5 C4 H4 121.2 . .
C4 C5 C6 122.6(10) . .
O1_2 Cl1_2 O3_2 106.0(15) . .
N1 C5 C4 122.9(10) . .
O3_2 Cl1_2 O2_2 107.6(15) . .
N1 C5 C6 114.5(10) . .
O3_2 Cl1_2 O4_2 110.4(15) . .
Cl1_2 O4_2 Zn1 136.7(19) . .
O1_3 Zn1 O1_3 180.0 . 3_556
O4_2 Zn1 O4_2 180.0(11) 3_556 .
N2 C6 C5 114.3(9) . .
O1 C6 C5 118.6(9) . .
O1 C6 N2 127.1(10) . .
N2 C7 N3 117.8(10) . .
N2 C7 S1 130.4(8) . .
N3 C7 S1 111.7(8) . .
C9 C8 S1 127.8(10) . .
C13 C8 C9 120.8(12) . .
C13 C8 S1 111.2(9) . .
C8 C9 H9 121.2 . .
C10 C9 C8 117.7(14) . .
C10 C9 H9 121.2 . .
C9 C10 H10 120.1 . .
C9 C10 C11 119.7(13) . .
C11 C10 H10 120.1 . .
C10 C11 H11 117.9 . .
C12 C11 C10 124.3(13) . .
C12 C11 H11 117.9 . .
C11 C12 H12 122.0 . .
C11 C12 C13 116.0(13) . .
C13 C12 H12 122.0 . .
C8 C13 C12 121.2(12) . .
C8 C13 N3 111.9(10) . .
N3 C13 C12 126.9(12) . .
C1 N1 C5 118.8(11) . .
C1 N1 Zn1 128.2(9) . .
C5 N1 Zn1 112.9(7) . .
C7 N2 C6 116.1(9) . .
C7 N3 C13 115.0(10) . .
C7 N3 H3A 122.5 . .
C13 N3 H3A 122.5 . .
C6 O1 Zn1 113.1(7) . .
C7 S1 C8 90.1(5) . .
N1 Zn1 O4_2 84.0(7) 3_556 .
N1 Zn1 O1_3 92.2(9) . 3_556
N1 Zn1 O1_3 87.8(9) . .
N1 Zn1 O4_2 96.0(7) . .
N1 Zn1 O1_3 92.2(9) 3_556 .
N1 Zn1 O1_3 87.8(9) 3_556 3_556
N1 Zn1 O4_2 84.0(7) . 3_556
N1 Zn1 O4_2 96.0(7) 3_556 3_556
N1 Zn1 N1 180.0(5) 3_556 .
N1 Zn1 O1 80.4(3) 3_556 3_556
N1 Zn1 O1 99.6(3) 3_556 .
N1 Zn1 O1 99.6(3) . 3_556
N1 Zn1 O1 80.4(3) . .
O1 Zn1 O1 180.0 . 3_556
O1 Zn1 O1_3 84.8(9) 3_556 .
O1 Zn1 O4_2 93.4(8) . 3_556
O1 Zn1 O4_2 86.6(9) . .
O1 Zn1 O4_2 86.6(9) 3_556 3_556
O1 Zn1 O4_2 93.4(8) 3_556 .
O1 Zn1 O1_3 84.8(9) . 3_556
O1 Zn1 O1_3 95.2(9) . .
O1 Zn1 O1_3 95.2(9) 3_556 3_556
Zn1 O1_3 H1A_3 118.1 . .
Zn1 O1_3 H1B_3 131.4 . .

loop_
_geom_bond_atom_site_label_1
_geom_bond_atom_site_label_2
_geom_bond_distance
_geom_bond_site_symmetry_2
O1_4 H1B_4 0.8500 .
Cl1_2 O4_2 1.308(16) .
Cl1_2 O3_2 1.304(15) .
Cl1_1 O4_1 1.290(15) .
O1_3 H1B_3 0.8499 .
O1_4 H1A_4 0.8501 .
Cl1_2 O2_2 1.306(15) .
Cl1_1 O3_1 1.314(14) .
O1_3 H1A_3 0.8500 .
Cl1_1 O1_1 1.335(16) .
Cl1_2 O1_2 1.301(14) .
Cl1_1 O2_1 1.303(15) .
C1 H1 0.9300 .
C1 C2 1.384(19) .
C1 N1 1.330(14) .
C2 H2 0.9300 .
C2 C3 1.402(19) .
C3 H3 0.9300 .
C3 C4 1.403(17) .
C4 H4 0.9300 .
C4 C5 1.389(16) .
C5 C6 1.495(15) .
C5 N1 1.339(14) .
C6 N2 1.338(13) .
C6 O1 1.253(12) .
C7 N2 1.334(14) .
C7 N3 1.348(13) .
C7 S1 1.729(12) .
C8 C9 1.398(17) .
C8 C13 1.372(17) .
C8 S1 1.765(11) .
C9 H9 0.9300 .
C9 C10 1.362(19) .
C10 H10 0.9300 .
C10 C11 1.39(2) .
C11 H11 0.9300 .
C11 C12 1.339(19) .
C12 H12 0.9300 .
C12 C13 1.404(16) .
C13 N3 1.391(15) .
N1 Zn1 2.049(9) .
N3 H3A 0.8600 .
O1 Zn1 2.069(7) .
Zn1 O1_3 2.15(3) 3_556
Zn1 O1_3 2.15(3) .
Zn1 O4_2 2.30(2) 3_556
Zn1 O4_2 2.30(2) .
Zn1 N1 2.049(9) 3_556
Zn1 O1 2.069(7) 3_556

loop_
_geom_torsion_atom_site_label_1
_geom_torsion_atom_site_label_2
_geom_torsion_atom_site_label_3
_geom_torsion_atom_site_label_4
_geom_torsion
O2_2 Cl1_2 O4_2 Zn1 -73(3)
O3_2 Cl1_2 O4_2 Zn1 45(3)
O1_2 Cl1_2 O4_2 Zn1 163(2)
C1 C2 C3 C4 2(2)
C2 C1 N1 C5 1.1(19)
C2 C1 N1 Zn1 -175.7(10)
C2 C3 C4 C5 -1.8(19)
C3 C4 C5 C6 -178.5(10)
C3 C4 C5 N1 0.9(17)
C4 C5 C6 N2 7.0(15)
C4 C5 C6 O1 -172.2(10)
C4 C5 N1 C1 -0.5(17)
C4 C5 N1 Zn1 176.7(8)
C5 C6 N2 C7 -177.8(9)
C5 C6 O1 Zn1 -8.2(12)
C6 C5 N1 C1 179.0(10)
C6 C5 N1 Zn1 -3.8(11)
C8 C9 C10 C11 6(2)
C8 C13 N3 C7 1.3(14)
C9 C8 C13 C12 2.8(19)
C9 C8 C13 N3 -177.4(12)
C9 C8 S1 C7 176.5(13)
C9 C10 C11 C12 -2(2)
C10 C11 C12 C13 -1.2(19)
C11 C12 C13 C8 0.8(17)
C11 C12 C13 N3 -179.0(11)
C12 C13 N3 C7 -178.8(11)
C13 C8 C9 C10 -6(2)
C13 C8 S1 C7 0.6(9)
N1 C1 C2 C3 -2(2)
N1 C5 C6 N2 -172.5(9)
N1 C5 C6 O1 8.3(14)
N2 C6 O1 Zn1 172.7(9)
N2 C7 N3 C13 177.0(10)
N2 C7 S1 C8 -177.3(11)
N3 C7 N2 C6 178.6(9)
N3 C7 S1 C8 0.1(9)
O1 C6 N2 C7 1.4(16)
S1 C7 N2 C6 -4.1(15)
S1 C7 N3 C13 -0.8(12)
S1 C8 C9 C10 178.5(11)
S1 C8 C13 C12 179.0(9)
S1 C8 C13 N3 -1.2(13)
